data_7703965
loop_
_publ_author_name
'Ding, Qing-Rong'
'Xu, Gui-Lan'
'Zhang, Jian'
'Zhang, Lei'

_publ_section_title
;
 Synergistic ligand effect for the construction of titanium-oxo clusters
 with planar chirality and high solution stability.
;
_journal_issue 13
_journal_name_full 'Dalton transactions (Cambridge, England : 2003)'
_journal_page_first 4030
_journal_page_last 4033
_journal_paper_doi 10.1039/d0dt00197j
_journal_volume 49
_journal_year 2020
_chemical_formula_moiety 'C56 H110 N6 O30 Ti9'
_chemical_formula_sum 'C56 H110 N6 O30 Ti9'
_chemical_formula_weight 1778.30
_space_group_crystal_system orthorhombic
_space_group_IT_number 61
_space_group_name_Hall '-P 2ac 2ab'
_space_group_name_H-M_alt 'P b c a'
_atom_sites_solution_hydrogens geom
_audit_creation_method SHELXL-2014
_audit_update_record
;
2020-02-21 deposited with the CCDC.	2020-02-25 downloaded from the CCDC.
;
_cell_angle_alpha 90
_cell_angle_beta 90
_cell_angle_gamma 90
_cell_formula_units_Z 8
_cell_length_a 17.0355(4)
_cell_length_b 19.0161(7)
_cell_length_c 52.224(2)
_cell_measurement_reflns_used 10699
_cell_measurement_temperature 293(2)
_cell_measurement_theta_max 27.6290
_cell_measurement_theta_min 3.7560
_cell_volume 16917.9(10)
_computing_cell_refinement 'Bruker FRAMBO'
_computing_data_collection 'Bruker FRAMBO'
_computing_data_reduction 'Bruker SAINT'
_computing_molecular_graphics 'Bruker SHELXTL'
_computing_publication_material 'Bruker SHELXTL'
_computing_structure_refinement 'SHELXL-2014 (Sheldrick, 2014)'
_computing_structure_solution 'Bruker SHELXTL'
_diffrn_ambient_temperature 293(2)
_diffrn_detector_area_resol_mean 16.2083
_diffrn_measured_fraction_theta_full 0.966
_diffrn_measured_fraction_theta_max 0.993
_diffrn_measurement_device_type 'Xcalibur, Eos'
_diffrn_measurement_method '\w scans'
_diffrn_radiation_type MoK\a
_diffrn_radiation_wavelength 0.71073
_diffrn_reflns_av_R_equivalents 0.0547
_diffrn_reflns_av_unetI/netI 0.0624
_diffrn_reflns_Laue_measured_fraction_full 0.966
_diffrn_reflns_Laue_measured_fraction_max 0.993
_diffrn_reflns_limit_h_max 13
_diffrn_reflns_limit_h_min -20
_diffrn_reflns_limit_k_max 13
_diffrn_reflns_limit_k_min -22
_diffrn_reflns_limit_l_max 55
_diffrn_reflns_limit_l_min -62
_diffrn_reflns_number 40891
_diffrn_reflns_point_group_measured_fraction_full 0.966
_diffrn_reflns_point_group_measured_fraction_max 0.993
_diffrn_reflns_theta_full 25.242
_diffrn_reflns_theta_max 24.999
_diffrn_reflns_theta_min 3.391
_diffrn_source 'fine-focus sealed X-ray tube'
_exptl_absorpt_coefficient_mu 0.877
_exptl_absorpt_correction_T_max 1.00000
_exptl_absorpt_correction_T_min 0.78664
_exptl_absorpt_correction_type multi-scan
_exptl_absorpt_process_details
;
CrysAlisPro 1.171.38.41 (Rigaku Oxford Diffraction, 2015)
Empirical absorption correction using spherical harmonics,
 implemented in SCALE3 ABSPACK scaling algorithm.
;
_exptl_crystal_colour yellow
_exptl_crystal_density_diffrn 1.398
_exptl_crystal_density_method 'not measured'
_exptl_crystal_description block
_exptl_crystal_F_000 7424
_exptl_crystal_size_max 0.6
_exptl_crystal_size_mid 0.4
_exptl_crystal_size_min 0.2
_refine_diff_density_max 1.112
_refine_diff_density_min -2.014
_refine_diff_density_rms 0.125
_refine_ls_extinction_method none
_refine_ls_goodness_of_fit_ref 1.042
_refine_ls_hydrogen_treatment constr
_refine_ls_matrix_type full
_refine_ls_number_parameters 910
_refine_ls_number_reflns 14802
_refine_ls_number_restraints 629
_refine_ls_restrained_S_all 1.085
_refine_ls_R_factor_all 0.1392
_refine_ls_R_factor_gt 0.1088
_refine_ls_shift/su_max 0.004
_refine_ls_shift/su_mean 0.000
_refine_ls_structure_factor_coef Fsqd
_refine_ls_weighting_details 'w=1/[\s^2^(Fo^2^)+(0.1430P)^2^+137.0980P] where P=(Fo^2^+2Fc^2^)/3'
_refine_ls_weighting_scheme calc
_refine_ls_wR_factor_gt 0.2903
_refine_ls_wR_factor_ref 0.3093
_reflns_Friedel_coverage 0.000
_reflns_number_gt 10983
_reflns_number_total 14802
_reflns_threshold_expression 'I > 2\s(I)'
_cod_data_source_file d0dt00197j2.cif
_cod_data_source_block PTC-69
_cod_original_cell_volume 16917.8(10)
_cod_database_code 7703965
_shelx_space_group_comment
;
The symmetry employed for this shelxl refinement is uniquely defined
by the following loop, which should always be used as a source of
symmetry information in preference to the above space-group names.
They are only intended as comments.
;
_oxdiff_exptl_absorpt_empirical_full_min 0.851
_oxdiff_exptl_absorpt_empirical_full_max 1.124
_oxdiff_exptl_absorpt_empirical_details
;
Empirical correction (ABSPACK) includes:
- Absorption correction using spherical harmonics
- Frame scaling
;
_shelxl_version_number 2014-3

loop_
_space_group_symop_operation_xyz
'x, y, z'
'-x+1/2, -y, z+1/2'
'-x, y+1/2, -z+1/2'
'x+1/2, -y+1/2, -z'
'-x, -y, -z'
'x-1/2, y, -z-1/2'
'x, -y-1/2, z-1/2'
'-x-1/2, y-1/2, z'

loop_
_atom_site_label
_atom_site_type_symbol
_atom_site_fract_x
_atom_site_fract_y
_atom_site_fract_z
_atom_site_U_iso_or_equiv
_atom_site_adp_type
_atom_site_occupancy
_atom_site_site_symmetry_order
_atom_site_calc_flag
_atom_site_refinement_flags_posn
_atom_site_refinement_flags_adp
_atom_site_refinement_flags_occupancy
_atom_site_disorder_assembly
_atom_site_disorder_group
Ti2 Ti 0.58095(8) 0.32224(7) 0.57441(3) 0.0344(3) Uani 1 1 d . U . . .
Ti5 Ti 0.57234(8) 0.23996(7) 0.62562(3) 0.0332(3) Uani 1 1 d . . . . .
Ti3 Ti 0.73405(8) 0.34277(8) 0.62163(3) 0.0392(4) Uani 1 1 d . . . . .
Ti8 Ti 0.46996(9) 0.28539(8) 0.67171(3) 0.0423(4) Uani 1 1 d . . . . .
Ti4 Ti 0.44881(9) 0.20999(8) 0.56972(3) 0.0415(4) Uani 1 1 d . U . . .
Ti6 Ti 0.63438(9) 0.35769(8) 0.67645(3) 0.0427(4) Uani 1 1 d . U . . .
Ti1 Ti 0.41179(9) 0.33681(8) 0.53396(3) 0.0421(4) Uani 1 1 d . . . . .
Ti9 Ti 0.39917(9) 0.15360(8) 0.62872(3) 0.0467(4) Uani 1 1 d . . . . .
Ti7 Ti 0.52209(11) 0.42369(10) 0.71595(3) 0.0570(5) Uani 1 1 d . U . . .
O20 O 0.4678(3) 0.2303(3) 0.63905(11) 0.0414(13) Uani 1 1 d . . . . .
O6 O 0.5029(3) 0.3835(3) 0.59423(10) 0.0365(12) Uani 1 1 d . . . . .
O13 O 0.6309(3) 0.3123(3) 0.60952(10) 0.0350(11) Uani 1 1 d . . . . .
O7 O 0.4496(3) 0.3725(3) 0.64957(11) 0.0419(13) Uani 1 1 d . . . . .
O22 O 0.5831(3) 0.2829(3) 0.65771(11) 0.0397(12) Uani 1 1 d . . . . .
O12 O 0.5352(3) 0.2310(3) 0.59205(10) 0.0386(12) Uani 1 1 d . . . . .
O10 O 0.4961(3) 0.2886(3) 0.55296(10) 0.0358(11) Uani 1 1 d . . . . .
O26 O 0.7086(3) 0.3803(3) 0.65128(11) 0.0462(14) Uani 1 1 d . . . . .
O8 O 0.5620(3) 0.4305(3) 0.65445(11) 0.0432(13) Uani 1 1 d . . . . .
O9 O 0.3589(3) 0.2576(3) 0.55324(11) 0.0463(14) Uani 1 1 d . . . . .
O5 O 0.3956(3) 0.3962(3) 0.56994(11) 0.0480(14) Uani 1 1 d . . . . .
O30 O 0.6581(3) 0.2855(3) 0.55662(12) 0.0497(14) Uani 1 1 d . U . . .
O23 O 0.5338(3) 0.3449(3) 0.69479(11) 0.0491(14) Uani 1 1 d . . . . .
O2 O 0.7238(3) 0.4126(3) 0.59475(12) 0.0539(16) Uani 1 1 d . . . . .
O17 O 0.7513(3) 0.2399(3) 0.62726(12) 0.0488(15) Uani 1 1 d . . . . .
O27 O 0.8396(3) 0.3462(3) 0.61983(14) 0.0549(16) Uani 1 1 d . . . . .
O25 O 0.6321(4) 0.4362(4) 0.70267(14) 0.0655(9) Uani 1 1 d . U . . .
O16 O 0.4952(4) 0.0952(3) 0.63144(13) 0.0533(16) Uani 1 1 d . . . . .
O4 O 0.3261(4) 0.3841(3) 0.52366(12) 0.0540(16) Uani 1 1 d . . . . .
O1 O 0.4943(4) 0.4062(3) 0.52881(12) 0.0540(16) Uani 1 1 d . . . . .
O14 O 0.3878(4) 0.1769(3) 0.59632(13) 0.0561(16) Uani 1 1 d . . . . .
O21 O 0.4683(4) 0.2114(4) 0.69231(14) 0.0621(18) Uani 1 1 d . U . . .
N2 N 0.6611(4) 0.4155(4) 0.57866(13) 0.0419(16) Uani 1 1 d . . . . .
O3 O 0.4292(4) 0.2898(4) 0.50461(12) 0.0549(16) Uani 1 1 d . . . . .
O11 O 0.4733(4) 0.1342(3) 0.55202(14) 0.0630(16) Uani 1 1 d . U . . .
N5 N 0.6882(4) 0.1969(4) 0.62787(13) 0.0424(16) Uani 1 1 d . . . . .
O24 O 0.6940(4) 0.3024(4) 0.69547(13) 0.0589(16) Uani 1 1 d . U . . .
O15 O 0.3456(4) 0.0734(4) 0.63263(15) 0.069(2) Uani 1 1 d . U . . .
N6 N 0.5659(4) 0.1276(4) 0.63114(14) 0.0455(17) Uani 1 1 d . . . . .
N1 N 0.5552(4) 0.4096(4) 0.54512(13) 0.0442(16) Uani 1 1 d . . . . .
N4 N 0.3430(4) 0.2580(4) 0.66488(15) 0.0519(18) Uani 1 1 d . . . . .
O19 O 0.4113(4) 0.4008(4) 0.71188(15) 0.073(2) Uani 1 1 d . . . . .
O18 O 0.3232(4) 0.2028(4) 0.64964(16) 0.072(2) Uani 1 1 d . . . . .
N3 N 0.3863(5) 0.3477(4) 0.69703(15) 0.058(2) Uani 1 1 d . . . . .
C28 C 0.4941(5) 0.4244(4) 0.64548(17) 0.0455(13) Uani 1 1 d . U . . .
O29 O 0.4964(5) 0.5151(4) 0.71387(19) 0.086(3) Uani 1 1 d . . . . .
C20 C 0.4361(5) 0.4092(5) 0.58980(18) 0.0489(11) Uani 1 1 d . U . . .
C27 C 0.4021(5) 0.4603(5) 0.60909(18) 0.0494(12) Uani 1 1 d . U . . .
H27 H 0.3602 0.4358 0.6183 0.059 Uiso 1 1 calc R U . . .
C26 C 0.4624(5) 0.4841(5) 0.62880(18) 0.0500(12) Uani 1 1 d . U . . .
H26 H 0.4336 0.5148 0.6406 0.060 Uiso 1 1 calc R U . . .
C44 C 0.7004(6) 0.1306(5) 0.6311(2) 0.0542(18) Uani 1 1 d . U . . .
C42 C 0.6270(6) 0.0901(5) 0.6325(2) 0.0548(18) Uani 1 1 d . U . . .
C25 C 0.5273(5) 0.5296(5) 0.61785(19) 0.0509(11) Uani 1 1 d . U . . .
H25A H 0.5524 0.5550 0.6317 0.061 Uiso 1 1 calc R U . . .
H25B H 0.5666 0.4994 0.6101 0.061 Uiso 1 1 calc R U . . .
C3 C 0.6577(6) 0.4693(5) 0.56392(18) 0.0533(15) Uani 1 1 d . U . . .
C1 C 0.5911(6) 0.4686(5) 0.54628(19) 0.0533(15) Uani 1 1 d . U . . .
O28 O 0.5342(5) 0.4028(6) 0.74853(16) 0.099(3) Uani 1 1 d . U . . .
C45 C 0.7798(6) 0.0989(5) 0.6333(2) 0.067(2) Uani 1 1 d . U . . .
H45A H 0.7750 0.0490 0.6356 0.100 Uiso 1 1 calc R U . . .
H45B H 0.8093 0.1085 0.6181 0.100 Uiso 1 1 calc R U . . .
H45C H 0.8064 0.1188 0.6478 0.100 Uiso 1 1 calc R U . . .
C32 C 0.3109(7) 0.3394(7) 0.6953(3) 0.078(2) Uani 1 1 d . U . . .
C22 C 0.3653(5) 0.5248(5) 0.5962(2) 0.0528(12) Uani 1 1 d . U . . .
H22A H 0.3369 0.5095 0.5811 0.063 Uiso 1 1 calc R U . . .
H22B H 0.3278 0.5458 0.6078 0.063 Uiso 1 1 calc R U . . .
C5 C 0.4925(7) 0.2495(7) 0.4950(2) 0.077(3) Uani 1 1 d . U . . .
H5 H 0.5296 0.2407 0.5090 0.092 Uiso 1 1 calc R U . . .
C11 C 0.2759(6) 0.2429(7) 0.5534(3) 0.075(3) Uani 1 1 d . U . . .
H11 H 0.2521 0.2667 0.5386 0.090 Uiso 1 1 calc R U . . .
C35 C 0.2555(7) 0.3824(7) 0.7118(3) 0.087(3) Uani 1 1 d . U . . .
H35A H 0.2023 0.3694 0.7081 0.130 Uiso 1 1 calc R U . . .
H35B H 0.2663 0.3734 0.7296 0.130 Uiso 1 1 calc R U . . .
H35C H 0.2629 0.4315 0.7083 0.130 Uiso 1 1 calc R U . . .
C4 C 0.7163(7) 0.5264(6) 0.5645(2) 0.070(2) Uani 1 1 d . U . . .
H4A H 0.7028 0.5614 0.5520 0.106 Uiso 1 1 calc R U . . .
H4B H 0.7169 0.5475 0.5812 0.106 Uiso 1 1 calc R U . . .
H4C H 0.7673 0.5076 0.5607 0.106 Uiso 1 1 calc R U . . .
C2 C 0.5673(6) 0.5313(5) 0.5308(2) 0.066(2) Uani 1 1 d . U . . .
H2A H 0.6018 0.5698 0.5346 0.099 Uiso 1 1 calc R U . . .
H2B H 0.5704 0.5201 0.5129 0.099 Uiso 1 1 calc R U . . .
H2C H 0.5144 0.5442 0.5351 0.099 Uiso 1 1 calc R U . . .
C17 C 0.9089(8) 0.3109(13) 0.6150(4) 0.143(5) Uani 1 1 d . U . . .
H17 H 0.8929 0.2642 0.6090 0.172 Uiso 1 1 calc R U . . .
C43 C 0.6266(7) 0.0115(5) 0.6346(2) 0.071(2) Uani 1 1 d . U . . .
H43A H 0.6796 -0.0055 0.6354 0.106 Uiso 1 1 calc R U . . .
H43B H 0.5991 -0.0022 0.6499 0.106 Uiso 1 1 calc R U . . .
H43C H 0.6007 -0.0083 0.6199 0.106 Uiso 1 1 calc R U . . .
C33 C 0.2877(7) 0.2852(7) 0.6776(3) 0.083(2) Uani 1 1 d . U . . .
C8 C 0.2669(8) 0.4324(8) 0.5292(3) 0.104(4) Uani 1 1 d . U . . .
H8 H 0.2607 0.4331 0.5478 0.125 Uiso 1 1 calc R U . . .
C12 C 0.2390(7) 0.2731(8) 0.5780(3) 0.092(3) Uani 1 1 d . U . . .
H12A H 0.1837 0.2633 0.5781 0.137 Uiso 1 1 calc R U . . .
H12B H 0.2631 0.2518 0.5926 0.137 Uiso 1 1 calc R U . . .
H12C H 0.2471 0.3230 0.5785 0.137 Uiso 1 1 calc R U . . .
C23 C 0.4222(5) 0.5781(5) 0.58866(19) 0.0562(12) Uani 1 1 d D U . . .
H23 H 0.4078 0.6123 0.5768 0.067 Uiso 1 1 calc R U . . .
C24 C 0.5007(5) 0.5789(5) 0.59921(19) 0.0554(12) Uani 1 1 d D U . . .
H24 H 0.5354 0.6133 0.5936 0.066 Uiso 1 1 calc R U . . .
C14 C 0.7219(6) 0.2700(6) 0.5416(2) 0.0640(16) Uani 1 1 d D U . . .
H14 H 0.7545 0.3034 0.5511 0.077 Uiso 1 1 calc R U . . .
C13 C 0.2616(7) 0.1649(7) 0.5506(3) 0.086(3) Uani 1 1 d . U . . .
H13A H 0.2061 0.1559 0.5507 0.129 Uiso 1 1 calc R U . . .
H13B H 0.2836 0.1488 0.5347 0.129 Uiso 1 1 calc R U . . .
H13C H 0.2859 0.1404 0.5646 0.129 Uiso 1 1 calc R U . . .
C6 C 0.5335(8) 0.2902(8) 0.4746(3) 0.097(3) Uani 1 1 d . U . . .
H6A H 0.5765 0.2630 0.4680 0.146 Uiso 1 1 calc R U . . .
H6B H 0.4974 0.3004 0.4610 0.146 Uiso 1 1 calc R U . . .
H6C H 0.5531 0.3334 0.4817 0.146 Uiso 1 1 calc R U . . .
C29 C 0.4437(10) 0.5612(8) 0.7025(3) 0.110(4) Uani 1 1 d . U . . .
H29 H 0.4145 0.5347 0.6895 0.132 Uiso 1 1 calc R U . . .
C7 C 0.4635(8) 0.1808(7) 0.4852(3) 0.095(3) Uani 1 1 d . U . . .
H7A H 0.5069 0.1539 0.4788 0.142 Uiso 1 1 calc R U . . .
H7B H 0.4387 0.1554 0.4989 0.142 Uiso 1 1 calc R U . . .
H7C H 0.4263 0.1887 0.4717 0.142 Uiso 1 1 calc R U . . .
C34 C 0.2037(7) 0.2605(7) 0.6757(3) 0.090(3) Uani 1 1 d . U . . .
H34A H 0.1713 0.2882 0.6869 0.135 Uiso 1 1 calc R U . . .
H34B H 0.1856 0.2657 0.6584 0.135 Uiso 1 1 calc R U . . .
H34C H 0.2006 0.2119 0.6806 0.135 Uiso 1 1 calc R U . . .
C16 C 0.7690(8) 0.2128(8) 0.5500(3) 0.104(3) Uani 1 1 d D U . . .
H16A H 0.8118 0.2062 0.5382 0.157 Uiso 1 1 calc R U . . .
H16B H 0.7892 0.2227 0.5667 0.157 Uiso 1 1 calc R U . . .
H16C H 0.7377 0.1708 0.5506 0.157 Uiso 1 1 calc R U . . .
C53 C 0.6883(6) 0.4874(6) 0.7092(2) 0.0678(10) Uani 1 1 d . U . . .
H53 H 0.6691 0.5275 0.6991 0.081 Uiso 1 1 calc R U . . .
C9 C 0.2901(10) 0.5027(9) 0.5214(3) 0.121(4) Uani 1 1 d . U . . .
H9A H 0.2488 0.5352 0.5254 0.181 Uiso 1 1 calc R U . . .
H9B H 0.3369 0.5161 0.5304 0.181 Uiso 1 1 calc R U . . .
H9C H 0.3001 0.5032 0.5033 0.181 Uiso 1 1 calc R U . . .
C39 C 0.4879(8) 0.0629(7) 0.5487(3) 0.102(3) Uani 1 1 d D U . . .
H39 H 0.4752 0.0488 0.5311 0.122 Uiso 1 1 calc R U . . .
C10 C 0.1908(9) 0.4072(9) 0.5181(3) 0.122(4) Uani 1 1 d . U . . .
H10A H 0.1502 0.4405 0.5220 0.182 Uiso 1 1 calc R U . . .
H10B H 0.1960 0.4025 0.4999 0.182 Uiso 1 1 calc R U . . .
H10C H 0.1776 0.3624 0.5255 0.182 Uiso 1 1 calc R U . . .
C15 C 0.7310(9) 0.3093(8) 0.5190(3) 0.107(3) Uani 1 1 d D U . . .
H15A H 0.7773 0.2939 0.5101 0.160 Uiso 1 1 calc R U . . .
H15B H 0.6859 0.3026 0.5082 0.160 Uiso 1 1 calc R U . . .
H15C H 0.7360 0.3582 0.5232 0.160 Uiso 1 1 calc R U . . .
C54 C 0.6825(7) 0.5152(6) 0.7342(2) 0.0696(11) Uani 1 1 d . U . . .
H54A H 0.6283 0.5176 0.7391 0.104 Uiso 1 1 calc R U . . .
H54B H 0.7104 0.4853 0.7459 0.104 Uiso 1 1 calc R U . . .
H54C H 0.7050 0.5615 0.7346 0.104 Uiso 1 1 calc R U . . .
C31 C 0.3867(10) 0.5879(9) 0.7211(3) 0.121(4) Uani 1 1 d . U . . .
H31A H 0.3512 0.6196 0.7127 0.181 Uiso 1 1 calc R U . . .
H31B H 0.3578 0.5493 0.7283 0.181 Uiso 1 1 calc R U . . .
H31C H 0.4139 0.6124 0.7345 0.181 Uiso 1 1 calc R U . . .
C36 C 0.3257(16) 0.0133(12) 0.6457(5) 0.184(6) Uani 1 1 d D U . . .
H36 H 0.3653 0.0137 0.6593 0.221 Uiso 1 1 calc R U . . .
C46 C 0.7220(9) 0.2376(9) 0.7018(3) 0.104(3) Uani 1 1 d . U . . .
H46 H 0.6918 0.2011 0.6929 0.125 Uiso 1 1 calc R U . . .
C18 C 0.9518(10) 0.3407(13) 0.5941(4) 0.159(6) Uani 1 1 d . U . . .
H18A H 0.9992 0.3145 0.5915 0.239 Uiso 1 1 calc R U . . .
H18B H 0.9204 0.3390 0.5789 0.239 Uiso 1 1 calc R U . . .
H18C H 0.9646 0.3887 0.5980 0.239 Uiso 1 1 calc R U . . .
C55 C 0.7634(6) 0.4806(6) 0.6993(2) 0.0700(11) Uani 1 1 d . U . . .
H55A H 0.7605 0.4614 0.6823 0.105 Uiso 1 1 calc R U . . .
H55B H 0.7882 0.5259 0.6986 0.105 Uiso 1 1 calc R U . . .
H55C H 0.7936 0.4497 0.7100 0.105 Uiso 1 1 calc R U . . .
C19 C 0.9546(10) 0.2984(13) 0.6378(4) 0.159(6) Uani 1 1 d . U . . .
H19A H 1.0019 0.2738 0.6333 0.238 Uiso 1 1 calc R U . . .
H19B H 0.9677 0.3425 0.6456 0.238 Uiso 1 1 calc R U . . .
H19C H 0.9246 0.2705 0.6496 0.238 Uiso 1 1 calc R U . . .
C30 C 0.4846(11) 0.6190(9) 0.6893(4) 0.124(4) Uani 1 1 d . U . . .
H30A H 0.4467 0.6499 0.6817 0.186 Uiso 1 1 calc R U . . .
H30B H 0.5157 0.6448 0.7014 0.186 Uiso 1 1 calc R U . . .
H30C H 0.5181 0.6001 0.6762 0.186 Uiso 1 1 calc R U . . .
C38 C 0.3513(16) -0.0485(12) 0.6308(5) 0.200(7) Uani 1 1 d D U . . .
H38A H 0.3375 -0.0907 0.6399 0.300 Uiso 1 1 calc R U . . .
H38B H 0.3258 -0.0483 0.6144 0.300 Uiso 1 1 calc R U . . .
H38C H 0.4071 -0.0468 0.6284 0.300 Uiso 1 1 calc R U . . .
C56 C 0.4627(11) 0.1617(10) 0.7101(4) 0.146(4) Uani 1 1 d D U . . .
H56 H 0.4932 0.1847 0.7236 0.176 Uiso 1 1 calc R U . . .
C51 C 0.5236(16) 0.3842(13) 0.7738(5) 0.196(6) Uani 1 1 d D U . . .
H51 H 0.5665 0.4001 0.7849 0.235 Uiso 1 1 calc R U . . .
C48 C 0.8045(11) 0.2292(11) 0.6965(4) 0.141(4) Uani 1 1 d . U . . .
H48A H 0.8208 0.1827 0.7013 0.212 Uiso 1 1 calc R U . . .
H48B H 0.8136 0.2360 0.6785 0.212 Uiso 1 1 calc R U . . .
H48C H 0.8339 0.2633 0.7060 0.212 Uiso 1 1 calc R U . . .
C41 C 0.4444(12) 0.0200(9) 0.5669(4) 0.136(4) Uani 1 1 d . U . . .
H41A H 0.4560 -0.0287 0.5640 0.204 Uiso 1 1 calc R U . . .
H41B H 0.4594 0.0327 0.5840 0.204 Uiso 1 1 calc R U . . .
H41C H 0.3892 0.0279 0.5647 0.204 Uiso 1 1 calc R U . . .
C37 C 0.2547(16) 0.0190(13) 0.6606(5) 0.197(7) Uani 1 1 d . U . . .
H37A H 0.2447 -0.0248 0.6692 0.296 Uiso 1 1 calc R U . . .
H37B H 0.2605 0.0557 0.6731 0.296 Uiso 1 1 calc R U . . .
H37C H 0.2115 0.0299 0.6495 0.296 Uiso 1 1 calc R U . . .
C40 C 0.5730(9) 0.0543(10) 0.5535(4) 0.142(4) Uani 1 1 d D U . . .
H40A H 0.5872 0.0058 0.5514 0.213 Uiso 1 1 calc R U . . .
H40B H 0.6021 0.0824 0.5415 0.213 Uiso 1 1 calc R U . . .
H40C H 0.5850 0.0692 0.5706 0.213 Uiso 1 1 calc R U . . .
C58 C 0.5120(12) 0.0979(9) 0.7068(4) 0.159(5) Uani 1 1 d D U . . .
H58A H 0.5028 0.0661 0.7207 0.239 Uiso 1 1 calc R U . . .
H58B H 0.4986 0.0752 0.6909 0.239 Uiso 1 1 calc R U . . .
H58C H 0.5664 0.1111 0.7065 0.239 Uiso 1 1 calc R U . . .
C50 C 0.5145(17) 0.3061(13) 0.7735(5) 0.211(7) Uani 1 1 d D U . . .
H50A H 0.5069 0.2894 0.7907 0.317 Uiso 1 1 calc R U . . .
H50B H 0.4699 0.2937 0.7632 0.317 Uiso 1 1 calc R U . . .
H50C H 0.5609 0.2851 0.7665 0.317 Uiso 1 1 calc R U . . .
C57 C 0.3857(10) 0.1603(11) 0.7231(4) 0.145(4) Uani 1 1 d D U . . .
H57A H 0.3853 0.1235 0.7357 0.217 Uiso 1 1 calc R U . . .
H57B H 0.3766 0.2047 0.7314 0.217 Uiso 1 1 calc R U . . .
H57C H 0.3450 0.1519 0.7108 0.217 Uiso 1 1 calc R U . . .
C52 C 0.4457(15) 0.4087(15) 0.7825(5) 0.210(7) Uani 1 1 d D U . . .
H52A H 0.4382 0.3958 0.8001 0.315 Uiso 1 1 calc R U . . .
H52B H 0.4427 0.4589 0.7808 0.315 Uiso 1 1 calc R U . . .
H52C H 0.4057 0.3872 0.7722 0.315 Uiso 1 1 calc R U . . .
C47 C 0.7117(12) 0.2310(11) 0.7292(4) 0.145(4) Uani 1 1 d . U . . .
H47A H 0.7306 0.1859 0.7347 0.218 Uiso 1 1 calc R U . . .
H47B H 0.7406 0.2675 0.7377 0.218 Uiso 1 1 calc R U . . .
H47C H 0.6570 0.2352 0.7333 0.218 Uiso 1 1 calc R U . . .

loop_
_atom_site_aniso_label
_atom_site_aniso_U_11
_atom_site_aniso_U_22
_atom_site_aniso_U_33
_atom_site_aniso_U_23
_atom_site_aniso_U_13
_atom_site_aniso_U_12
Ti2 0.0327(7) 0.0337(7) 0.0369(7) 0.0063(6) 0.0004(6) -0.0011(6)
Ti5 0.0327(7) 0.0286(7) 0.0384(7) 0.0049(6) -0.0012(6) 0.0004(5)
Ti3 0.0307(7) 0.0419(8) 0.0448(8) 0.0020(7) -0.0018(6) -0.0027(6)
Ti8 0.0420(8) 0.0413(8) 0.0437(8) 0.0075(7) 0.0074(6) -0.0009(6)
Ti4 0.0430(8) 0.0366(8) 0.0448(8) 0.0017(7) -0.0063(7) -0.0046(6)
Ti6 0.0397(8) 0.0473(8) 0.0410(8) 0.0023(6) -0.0044(6) 0.0036(7)
Ti1 0.0427(8) 0.0433(8) 0.0404(8) 0.0034(7) -0.0073(6) 0.0030(6)
Ti9 0.0443(8) 0.0422(8) 0.0537(10) 0.0085(7) 0.0007(7) -0.0106(7)
Ti7 0.0681(10) 0.0587(11) 0.0443(9) -0.0052(8) 0.0040(8) 0.0074(9)
O20 0.037(3) 0.043(3) 0.044(3) 0.003(3) 0.005(2) -0.007(2)
O6 0.030(3) 0.042(3) 0.037(3) 0.002(2) -0.003(2) 0.005(2)
O13 0.030(3) 0.032(3) 0.043(3) 0.005(2) -0.002(2) -0.002(2)
O7 0.037(3) 0.042(3) 0.046(3) 0.006(3) 0.003(2) -0.002(2)
O22 0.036(3) 0.041(3) 0.042(3) 0.002(2) 0.001(2) 0.000(2)
O12 0.040(3) 0.037(3) 0.039(3) 0.006(2) -0.004(2) -0.004(2)
O10 0.038(3) 0.035(3) 0.034(3) 0.006(2) -0.003(2) 0.000(2)
O26 0.039(3) 0.050(3) 0.050(3) -0.001(3) -0.003(3) -0.003(3)
O8 0.038(3) 0.043(3) 0.049(3) 0.005(3) -0.005(3) 0.001(2)
O9 0.038(3) 0.049(3) 0.051(3) 0.006(3) -0.010(3) -0.004(3)
O5 0.044(3) 0.056(4) 0.045(3) -0.004(3) -0.011(3) 0.011(3)
O30 0.053(3) 0.039(3) 0.058(4) -0.010(3) -0.005(2) 0.016(3)
O23 0.050(3) 0.055(4) 0.042(3) 0.003(3) 0.005(3) 0.003(3)
O2 0.040(3) 0.060(4) 0.062(4) 0.016(3) -0.011(3) -0.017(3)
O17 0.030(3) 0.046(3) 0.070(4) 0.003(3) -0.003(3) 0.001(3)
O27 0.034(3) 0.052(4) 0.079(5) 0.000(3) -0.003(3) -0.001(3)
O25 0.0674(12) 0.0647(13) 0.0644(13) -0.0106(10) 0.0017(11) -0.0015(11)
O16 0.049(3) 0.038(3) 0.073(4) 0.010(3) -0.010(3) -0.007(3)
O4 0.055(4) 0.056(4) 0.051(4) 0.003(3) -0.015(3) 0.013(3)
O1 0.057(4) 0.057(4) 0.049(4) 0.017(3) -0.012(3) -0.006(3)
O14 0.047(3) 0.060(4) 0.062(4) 0.013(3) -0.011(3) -0.015(3)
O21 0.070(4) 0.053(4) 0.063(4) 0.014(3) 0.015(3) -0.003(3)
N2 0.036(3) 0.043(4) 0.046(4) 0.009(3) 0.001(3) -0.008(3)
O3 0.054(4) 0.069(4) 0.041(3) 0.000(3) -0.004(3) 0.007(3)
O11 0.073(4) 0.044(3) 0.072(4) -0.012(3) -0.006(3) 0.000(3)
N5 0.042(4) 0.038(4) 0.047(4) 0.001(3) 0.000(3) 0.001(3)
O24 0.060(3) 0.060(3) 0.056(3) 0.008(3) -0.013(3) 0.008(3)
O15 0.059(4) 0.057(4) 0.090(5) 0.012(4) 0.008(4) -0.021(3)
N6 0.055(4) 0.036(4) 0.045(4) 0.001(3) -0.005(3) 0.002(3)
N1 0.042(4) 0.050(4) 0.041(4) 0.009(3) -0.002(3) -0.002(3)
N4 0.050(4) 0.055(5) 0.050(4) 0.005(4) 0.011(4) -0.007(4)
O19 0.061(4) 0.085(5) 0.072(5) -0.027(4) 0.010(4) 0.005(4)
O18 0.047(4) 0.072(5) 0.096(6) -0.015(4) 0.017(4) -0.020(3)
N3 0.059(5) 0.064(5) 0.049(4) 0.005(4) 0.018(4) 0.003(4)
C28 0.045(3) 0.039(3) 0.052(3) 0.003(2) -0.001(2) 0.003(2)
O29 0.077(5) 0.061(5) 0.121(8) -0.012(5) -0.002(5) 0.014(4)
C20 0.049(2) 0.041(2) 0.057(2) 0.006(2) -0.003(2) 0.001(2)
C27 0.049(2) 0.042(2) 0.057(2) 0.005(2) -0.003(2) 0.003(2)
C26 0.050(2) 0.042(2) 0.058(2) 0.004(2) -0.003(2) 0.003(2)
C44 0.053(4) 0.039(4) 0.071(4) -0.001(3) -0.011(4) 0.014(3)
C42 0.058(4) 0.038(3) 0.069(4) -0.003(3) -0.013(4) 0.013(3)
C25 0.052(2) 0.043(2) 0.057(2) 0.006(2) -0.003(2) 0.001(2)
C3 0.058(3) 0.047(3) 0.055(3) 0.013(3) -0.003(3) -0.009(3)
C1 0.058(3) 0.046(3) 0.056(3) 0.013(3) -0.004(3) -0.008(3)
O28 0.096(6) 0.148(9) 0.053(4) -0.012(5) 0.002(4) -0.004(6)
C45 0.063(4) 0.048(4) 0.090(5) -0.002(4) -0.016(4) 0.020(4)
C32 0.058(4) 0.082(5) 0.093(5) 0.000(4) 0.029(4) -0.001(4)
C22 0.053(2) 0.046(2) 0.060(3) 0.005(2) -0.005(2) 0.007(2)
C5 0.073(6) 0.090(7) 0.068(6) -0.007(5) 0.004(5) 0.018(5)
C11 0.044(4) 0.090(6) 0.091(6) 0.022(6) -0.019(4) -0.015(5)
C35 0.063(5) 0.092(6) 0.105(6) -0.007(5) 0.023(5) 0.007(5)
C4 0.076(5) 0.063(4) 0.072(5) 0.020(4) -0.012(4) -0.019(4)
C2 0.074(5) 0.059(4) 0.065(5) 0.027(4) -0.012(4) -0.008(4)
C17 0.052(6) 0.225(14) 0.152(12) 0.011(11) 0.012(7) 0.021(8)
C43 0.073(5) 0.045(4) 0.094(5) 0.000(4) -0.014(5) 0.013(4)
C33 0.064(4) 0.084(5) 0.102(5) 0.004(4) 0.029(4) -0.003(4)
C8 0.093(7) 0.111(8) 0.108(8) -0.016(7) -0.019(7) 0.046(7)
C12 0.060(5) 0.109(7) 0.106(7) 0.014(6) -0.001(5) -0.006(5)
C23 0.058(2) 0.048(2) 0.063(3) 0.006(2) -0.005(2) 0.003(2)
C24 0.057(2) 0.046(2) 0.063(3) 0.007(2) -0.003(2) 0.000(2)
C14 0.0619(17) 0.0662(19) 0.0640(18) -0.0006(10) 0.0072(10) 0.0038(10)
C13 0.058(5) 0.101(7) 0.100(7) 0.014(6) -0.022(5) -0.023(5)
C6 0.097(7) 0.101(7) 0.093(7) 0.001(6) 0.020(6) 0.015(6)
C29 0.122(9) 0.094(8) 0.115(9) -0.003(7) 0.023(7) 0.036(7)
C7 0.098(7) 0.095(7) 0.092(7) -0.010(6) 0.008(6) 0.019(6)
C34 0.062(5) 0.096(6) 0.112(6) -0.007(5) 0.027(5) -0.002(5)
C16 0.098(6) 0.106(6) 0.110(6) 0.012(6) 0.024(6) 0.026(6)
C53 0.0687(12) 0.0675(12) 0.0672(12) -0.0058(8) 0.0009(8) -0.0012(9)
C9 0.117(8) 0.118(8) 0.127(9) -0.014(8) -0.013(7) 0.046(8)
C39 0.113(6) 0.072(5) 0.119(6) -0.002(5) 0.000(5) 0.004(5)
C10 0.103(8) 0.131(8) 0.131(9) -0.025(8) -0.022(7) 0.046(7)
C15 0.099(6) 0.123(7) 0.098(6) 0.016(6) 0.030(6) 0.021(6)
C54 0.0706(14) 0.0696(15) 0.0687(15) -0.0060(12) 0.0008(12) -0.0015(12)
C31 0.128(9) 0.113(8) 0.121(9) -0.003(7) 0.020(7) 0.033(7)
C36 0.195(10) 0.150(8) 0.209(10) 0.052(7) 0.040(8) -0.032(8)
C46 0.105(5) 0.104(5) 0.103(5) 0.014(5) -0.008(5) 0.020(5)
C18 0.074(7) 0.238(15) 0.165(12) 0.008(12) 0.017(7) 0.016(9)
C55 0.0707(14) 0.0698(15) 0.0696(15) -0.0061(12) 0.0014(12) -0.0018(12)
C19 0.072(7) 0.237(15) 0.167(12) 0.016(12) 0.000(7) 0.025(9)
C30 0.137(9) 0.107(8) 0.127(9) -0.001(7) 0.018(8) 0.025(8)
C38 0.209(11) 0.156(10) 0.235(12) 0.045(9) 0.045(10) -0.030(10)
C56 0.162(8) 0.129(7) 0.149(7) 0.054(6) 0.026(6) 0.006(6)
C51 0.216(10) 0.209(10) 0.161(7) 0.047(8) 0.049(8) -0.002(9)
C48 0.135(8) 0.146(8) 0.142(8) 0.014(8) 0.000(8) 0.034(7)
C41 0.153(8) 0.097(7) 0.157(9) 0.010(7) 0.007(8) -0.004(7)
C37 0.204(11) 0.160(10) 0.227(12) 0.056(10) 0.048(10) -0.035(10)
C40 0.149(8) 0.108(7) 0.169(9) 0.001(7) 0.008(8) 0.006(7)
C58 0.179(9) 0.135(8) 0.163(9) 0.046(8) 0.021(8) 0.008(8)
C50 0.231(12) 0.217(11) 0.185(10) 0.041(11) 0.053(10) -0.002(11)
C57 0.150(7) 0.135(7) 0.149(7) 0.041(6) 0.028(6) -0.003(6)
C52 0.231(12) 0.219(12) 0.181(10) 0.040(10) 0.059(10) 0.001(11)
C47 0.147(8) 0.149(8) 0.140(8) 0.021(8) 0.001(8) 0.027(8)

loop_
_atom_type_symbol
_atom_type_description
_atom_type_scat_dispersion_real
_atom_type_scat_dispersion_imag
_atom_type_scat_source
C C 0.0033 0.0016 'International Tables Vol C Tables 4.2.6.8 and 6.1.1.4'
H H 0.0000 0.0000 'International Tables Vol C Tables 4.2.6.8 and 6.1.1.4'
N N 0.0061 0.0033 'International Tables Vol C Tables 4.2.6.8 and 6.1.1.4'
O O 0.0106 0.0060 'International Tables Vol C Tables 4.2.6.8 and 6.1.1.4'
Ti Ti 0.2776 0.4457 'International Tables Vol C Tables 4.2.6.8 and 6.1.1.4'

loop_
_geom_angle_atom_site_label_1
_geom_angle_atom_site_label_2
_geom_angle_atom_site_label_3
_geom_angle
_geom_angle_site_symmetry_1
_geom_angle_site_symmetry_3
_geom_angle_publ_flag
O30 Ti2 O10 97.0(3) . . ?
O30 Ti2 O13 97.3(3) . . ?
O10 Ti2 O13 143.5(2) . . ?
O30 Ti2 O6 168.6(3) . . ?
O10 Ti2 O6 89.7(2) . . ?
O13 Ti2 O6 82.5(2) . . ?
O30 Ti2 O12 100.4(3) . . ?
O10 Ti2 O12 72.9(2) . . ?
O13 Ti2 O12 71.6(2) . . ?
O6 Ti2 O12 90.4(2) . . ?
O30 Ti2 N2 84.9(3) . . ?
O10 Ti2 N2 140.4(2) . . ?
O13 Ti2 N2 74.3(2) . . ?
O6 Ti2 N2 84.0(2) . . ?
O12 Ti2 N2 145.9(2) . . ?
O30 Ti2 N1 94.5(3) . . ?
O10 Ti2 N1 73.2(2) . . ?
O13 Ti2 N1 138.4(2) . . ?
O6 Ti2 N1 78.5(2) . . ?
O12 Ti2 N1 144.3(2) . . ?
N2 Ti2 N1 67.2(2) . . ?
O30 Ti2 Ti5 106.9(2) . . ?
O10 Ti2 Ti5 107.27(16) . . ?
O13 Ti2 Ti5 36.30(14) . . ?
O6 Ti2 Ti5 79.68(15) . . ?
O12 Ti2 Ti5 36.17(15) . . ?
N2 Ti2 Ti5 109.96(18) . . ?
N1 Ti2 Ti5 158.21(19) . . ?
O30 Ti2 Ti4 103.1(2) . . ?
O10 Ti2 Ti4 35.74(15) . . ?
O13 Ti2 Ti4 108.08(15) . . ?
O6 Ti2 Ti4 87.75(16) . . ?
O12 Ti2 Ti4 37.28(14) . . ?
N2 Ti2 Ti4 171.03(19) . . ?
N1 Ti2 Ti4 107.76(18) . . ?
Ti5 Ti2 Ti4 71.80(5) . . ?
O22 Ti5 O12 155.6(2) . . ?
O22 Ti5 O13 91.7(2) . . ?
O12 Ti5 O13 80.1(2) . . ?
O22 Ti5 O20 78.8(2) . . ?
O12 Ti5 O20 91.1(2) . . ?
O13 Ti5 O20 135.9(2) . . ?
O22 Ti5 N5 91.6(3) . . ?
O12 Ti5 N5 109.2(3) . . ?
O13 Ti5 N5 79.4(2) . . ?
O20 Ti5 N5 142.9(3) . . ?
O22 Ti5 N6 108.5(3) . . ?
O12 Ti5 N6 91.0(3) . . ?
O13 Ti5 N6 143.5(3) . . ?
O20 Ti5 N6 79.0(3) . . ?
N5 Ti5 N6 70.2(3) . . ?
O22 Ti5 Ti8 40.32(16) . . ?
O12 Ti5 Ti8 124.29(18) . . ?
O13 Ti5 Ti8 116.04(17) . . ?
O20 Ti5 Ti8 38.86(17) . . ?
N5 Ti5 Ti8 125.7(2) . . ?
N6 Ti5 Ti8 98.3(2) . . ?
O22 Ti5 Ti2 123.13(18) . . ?
O12 Ti5 Ti2 41.79(16) . . ?
O13 Ti5 Ti2 39.35(16) . . ?
O20 Ti5 Ti2 113.99(18) . . ?
N5 Ti5 Ti2 101.34(19) . . ?
N6 Ti5 Ti2 128.1(2) . . ?
Ti8 Ti5 Ti2 123.80(6) . . ?
O22 Ti5 Ti9 104.72(17) . . ?
O12 Ti5 Ti9 72.87(17) . . ?
O13 Ti5 Ti9 146.40(16) . . ?
O20 Ti5 Ti9 29.27(17) . . ?
N5 Ti5 Ti9 128.07(19) . . ?
N6 Ti5 Ti9 57.9(2) . . ?
Ti8 Ti5 Ti9 66.83(5) . . ?
Ti2 Ti5 Ti9 109.13(5) . . ?
O22 Ti5 Ti3 73.96(17) . . ?
O12 Ti5 Ti3 105.68(17) . . ?
O13 Ti5 Ti3 28.99(15) . . ?
O20 Ti5 Ti3 146.27(18) . . ?
N5 Ti5 Ti3 58.23(19) . . ?
N6 Ti5 Ti3 128.4(2) . . ?
Ti8 Ti5 Ti3 110.20(6) . . ?
Ti2 Ti5 Ti3 67.48(4) . . ?
Ti9 Ti5 Ti3 173.70(6) . . ?
O26 Ti3 O27 106.1(3) . . ?
O26 Ti3 O2 109.7(3) . . ?
O27 Ti3 O2 91.6(3) . . ?
O26 Ti3 O13 100.6(2) . . ?
O27 Ti3 O13 153.0(3) . . ?
O2 Ti3 O13 83.6(2) . . ?
O26 Ti3 O17 107.7(3) . . ?
O27 Ti3 O17 84.1(3) . . ?
O2 Ti3 O17 142.1(3) . . ?
O13 Ti3 O17 83.7(2) . . ?
O26 Ti3 Ti6 23.93(19) . . ?
O27 Ti3 Ti6 123.3(2) . . ?
O2 Ti3 Ti6 121.1(2) . . ?
O13 Ti3 Ti6 81.12(16) . . ?
O17 Ti3 Ti6 91.81(19) . . ?
O26 Ti3 Ti5 88.82(19) . . ?
O27 Ti3 Ti5 146.8(2) . . ?
O2 Ti3 Ti5 111.51(17) . . ?
O13 Ti3 Ti5 28.02(15) . . ?
O17 Ti3 Ti5 62.96(16) . . ?
Ti6 Ti3 Ti5 65.33(4) . . ?
O21 Ti8 O23 95.3(3) . . ?
O21 Ti8 O20 95.8(3) . . ?
O23 Ti8 O20 145.9(2) . . ?
O21 Ti8 O7 169.1(3) . . ?
O23 Ti8 O7 88.5(2) . . ?
O20 Ti8 O7 86.5(2) . . ?
O21 Ti8 O22 102.3(3) . . ?
O23 Ti8 O22 73.5(2) . . ?
O20 Ti8 O22 72.7(2) . . ?
O7 Ti8 O22 88.6(2) . . ?
O21 Ti8 N4 84.1(3) . . ?
O23 Ti8 N4 139.1(3) . . ?
O20 Ti8 N4 74.1(3) . . ?
O7 Ti8 N4 86.3(3) . . ?
O22 Ti8 N4 146.7(3) . . ?
O21 Ti8 N3 92.9(3) . . ?
O23 Ti8 N3 72.1(3) . . ?
O20 Ti8 N3 139.1(3) . . ?
O7 Ti8 N3 78.5(3) . . ?
O22 Ti8 N3 143.4(3) . . ?
N4 Ti8 N3 67.1(3) . . ?
O21 Ti8 Ti5 105.0(2) . . ?
O23 Ti8 Ti5 108.89(18) . . ?
O20 Ti8 Ti5 37.06(15) . . ?
O7 Ti8 Ti5 83.23(17) . . ?
O22 Ti8 Ti5 36.02(16) . . ?
N4 Ti8 Ti5 110.7(2) . . ?
N3 Ti8 Ti5 161.7(2) . . ?
O21 Ti8 Ti6 108.4(2) . . ?
O23 Ti8 Ti6 37.73(17) . . ?
O20 Ti8 Ti6 108.29(16) . . ?
O7 Ti8 Ti6 80.85(16) . . ?
O22 Ti8 Ti6 37.01(16) . . ?
N4 Ti8 Ti6 166.7(2) . . ?
N3 Ti8 Ti6 106.6(2) . . ?
Ti5 Ti8 Ti6 71.32(5) . . ?
O11 Ti4 O14 104.4(3) . . ?
O11 Ti4 O10 107.4(3) . . ?
O14 Ti4 O10 148.1(3) . . ?
O11 Ti4 O12 107.9(3) . . ?
O14 Ti4 O12 92.6(3) . . ?
O10 Ti4 O12 78.0(2) . . ?
O11 Ti4 O9 109.2(3) . . ?
O14 Ti4 O9 92.7(3) . . ?
O10 Ti4 O9 76.6(2) . . ?
O12 Ti4 O9 139.7(2) . . ?
O11 Ti4 Ti2 115.5(2) . . ?
O14 Ti4 Ti2 125.6(2) . . ?
O10 Ti4 Ti2 36.33(16) . . ?
O12 Ti4 Ti2 41.83(16) . . ?
O9 Ti4 Ti2 106.29(18) . . ?
O11 Ti4 Ti1 111.5(3) . . ?
O14 Ti4 Ti1 127.0(2) . . ?
O10 Ti4 Ti1 37.32(15) . . ?
O12 Ti4 Ti1 111.00(17) . . ?
O9 Ti4 Ti1 39.41(17) . . ?
Ti2 Ti4 Ti1 70.28(5) . . ?
O11 Ti4 Ti9 106.2(3) . . ?
O14 Ti4 Ti9 20.30(19) . . ?
O10 Ti4 Ti9 140.68(17) . . ?
O12 Ti4 Ti9 72.73(17) . . ?
O9 Ti4 Ti9 110.44(19) . . ?
Ti2 Ti4 Ti9 109.13(6) . . ?
Ti1 Ti4 Ti9 138.05(7) . . ?
O24 Ti6 O26 98.2(3) . . ?
O24 Ti6 O22 96.1(3) . . ?
O26 Ti6 O22 96.8(2) . . ?
O24 Ti6 O23 98.8(3) . . ?
O26 Ti6 O23 162.2(3) . . ?
O22 Ti6 O23 76.3(2) . . ?
O24 Ti6 O25 94.0(3) . . ?
O26 Ti6 O25 108.5(3) . . ?
O22 Ti6 O25 151.0(3) . . ?
O23 Ti6 O25 75.3(3) . . ?
O24 Ti6 O8 176.9(3) . . ?
O26 Ti6 O8 82.3(2) . . ?
O22 Ti6 O8 86.8(2) . . ?
O23 Ti6 O8 81.0(2) . . ?
O25 Ti6 O8 83.0(3) . . ?
O24 Ti6 Ti7 102.9(2) . . ?
O26 Ti6 Ti7 142.7(2) . . ?
O22 Ti6 Ti7 110.95(17) . . ?
O23 Ti6 Ti7 35.69(19) . . ?
O25 Ti6 Ti7 40.1(2) . . ?
O8 Ti6 Ti7 75.11(16) . . ?
O24 Ti6 Ti8 107.3(2) . . ?
O26 Ti6 Ti8 130.48(19) . . ?
O22 Ti6 Ti8 39.91(16) . . ?
O23 Ti6 Ti8 37.72(18) . . ?
O25 Ti6 Ti8 111.1(2) . . ?
O8 Ti6 Ti8 74.45(15) . . ?
Ti7 Ti6 Ti8 71.11(6) . . ?
O24 Ti6 Ti3 98.0(2) . . ?
O26 Ti6 Ti3 22.38(18) . . ?
O22 Ti6 Ti3 74.56(17) . . ?
O23 Ti6 Ti3 147.65(19) . . ?
O25 Ti6 Ti3 130.6(2) . . ?
O8 Ti6 Ti3 83.68(16) . . ?
Ti7 Ti6 Ti3 157.53(7) . . ?
Ti8 Ti6 Ti3 110.48(6) . . ?
O4 Ti1 O3 97.3(3) . . ?
O4 Ti1 O1 101.9(3) . . ?
O3 Ti1 O1 95.8(3) . . ?
O4 Ti1 O10 167.2(3) . . ?
O3 Ti1 O10 94.5(3) . . ?
O1 Ti1 O10 81.9(2) . . ?
O4 Ti1 O9 99.1(3) . . ?
O3 Ti1 O9 97.3(3) . . ?
O1 Ti1 O9 153.5(2) . . ?
O10 Ti1 O9 74.2(2) . . ?
O4 Ti1 O5 84.1(3) . . ?
O3 Ti1 O5 177.6(3) . . ?
O1 Ti1 O5 82.0(3) . . ?
O10 Ti1 O5 84.3(2) . . ?
O9 Ti1 O5 84.3(2) . . ?
O4 Ti1 Ti4 137.0(2) . . ?
O3 Ti1 Ti4 95.3(2) . . ?
O1 Ti1 Ti4 117.48(18) . . ?
O10 Ti1 Ti4 35.98(15) . . ?
O9 Ti1 Ti4 38.35(16) . . ?
O5 Ti1 Ti4 84.89(16) . . ?
O14 Ti9 O15 105.5(3) . . ?
O14 Ti9 O18 110.3(3) . . ?
O15 Ti9 O18 90.4(3) . . ?
O14 Ti9 O20 98.3(3) . . ?
O15 Ti9 O20 156.1(3) . . ?
O18 Ti9 O20 83.3(3) . . ?
O14 Ti9 O16 107.5(3) . . ?
O15 Ti9 O16 86.3(3) . . ?
O18 Ti9 O16 141.5(3) . . ?
O20 Ti9 O16 84.5(2) . . ?
O14 Ti9 Ti4 21.3(2) . . ?
O15 Ti9 Ti4 120.2(3) . . ?
O18 Ti9 Ti4 122.0(3) . . ?
O20 Ti9 Ti4 82.20(17) . . ?
O16 Ti9 Ti4 92.1(2) . . ?
O14 Ti9 Ti5 85.9(2) . . ?
O15 Ti9 Ti5 149.9(3) . . ?
O18 Ti9 Ti5 112.1(2) . . ?
O20 Ti9 Ti5 28.91(16) . . ?
O16 Ti9 Ti5 63.60(17) . . ?
Ti4 Ti9 Ti5 65.33(4) . . ?
O28 Ti7 O29 107.8(5) . . ?
O28 Ti7 O23 112.2(4) . . ?
O29 Ti7 O23 139.9(4) . . ?
O28 Ti7 O19 99.7(4) . . ?
O29 Ti7 O19 88.5(4) . . ?
O23 Ti7 O19 81.9(3) . . ?
O28 Ti7 O25 104.5(4) . . ?
O29 Ti7 O25 95.3(4) . . ?
O23 Ti7 O25 78.0(3) . . ?
O19 Ti7 O25 153.0(3) . . ?
O28 Ti7 Ti6 118.9(3) . . ?
O29 Ti7 Ti6 120.4(3) . . ?
O23 Ti7 Ti6 38.07(19) . . ?
O19 Ti7 Ti6 115.9(2) . . ?
O25 Ti7 Ti6 40.5(2) . . ?
Ti5 O20 Ti9 121.8(3) . . ?
Ti5 O20 Ti8 104.1(3) . . ?
Ti9 O20 Ti8 129.8(3) . . ?
C20 O6 Ti2 135.5(6) . . ?
Ti5 O13 Ti3 123.0(3) . . ?
Ti5 O13 Ti2 104.4(2) . . ?
Ti3 O13 Ti2 129.9(3) . . ?
C28 O7 Ti8 128.7(5) . . ?
Ti5 O22 Ti6 144.8(3) . . ?
Ti5 O22 Ti8 103.7(2) . . ?
Ti6 O22 Ti8 103.1(3) . . ?
Ti5 O12 Ti4 147.9(3) . . ?
Ti5 O12 Ti2 102.0(2) . . ?
Ti4 O12 Ti2 100.9(2) . . ?
Ti4 O10 Ti2 107.9(2) . . ?
Ti4 O10 Ti1 106.7(2) . . ?
Ti2 O10 Ti1 132.9(3) . . ?
Ti3 O26 Ti6 133.7(3) . . ?
C28 O8 Ti6 131.3(5) . . ?
C11 O9 Ti4 132.0(6) . . ?
C11 O9 Ti1 125.8(6) . . ?
Ti4 O9 Ti1 102.2(2) . . ?
C20 O5 Ti1 136.5(6) . . ?
C14 O30 Ti2 168.9(6) . . ?
Ti7 O23 Ti8 139.4(3) . . ?
Ti7 O23 Ti6 106.2(3) . . ?
Ti8 O23 Ti6 104.6(3) . . ?
N2 O2 Ti3 123.0(4) . . ?
N5 O17 Ti3 118.6(4) . . ?
C17 O27 Ti3 147.6(11) . . ?
C53 O25 Ti7 129.2(6) . . ?
C53 O25 Ti6 131.3(6) . . ?
Ti7 O25 Ti6 99.4(3) . . ?
N6 O16 Ti9 118.7(5) . . ?
C8 O4 Ti1 148.8(8) . . ?
N1 O1 Ti1 120.1(5) . . ?
Ti9 O14 Ti4 138.4(4) . . ?
C56 O21 Ti8 172.2(10) . . ?
C3 N2 O2 116.0(7) . . ?
C3 N2 Ti2 122.9(6) . . ?
O2 N2 Ti2 120.4(5) . . ?
C5 O3 Ti1 134.2(7) . . ?
C39 O11 Ti4 155.0(9) . . ?
C44 N5 O17 117.8(7) . . ?
C44 N5 Ti5 122.0(6) . . ?
O17 N5 Ti5 120.1(5) . . ?
C46 O24 Ti6 151.2(9) . . ?
C36 O15 Ti9 153.0(14) . . ?
C42 N6 O16 118.5(7) . . ?
C42 N6 Ti5 121.6(7) . . ?
O16 N6 Ti5 119.8(5) . . ?
C1 N1 O1 116.1(7) . . ?
C1 N1 Ti2 120.7(6) . . ?
O1 N1 Ti2 122.3(5) . . ?
C33 N4 O18 116.0(9) . . ?
C33 N4 Ti8 122.6(8) . . ?
O18 N4 Ti8 120.7(5) . . ?
N3 O19 Ti7 122.6(6) . . ?
N4 O18 Ti9 122.5(5) . . ?
C32 N3 O19 116.4(9) . . ?
C32 N3 Ti8 121.2(8) . . ?
O19 N3 Ti8 121.9(6) . . ?
O8 C28 O7 124.3(8) . . ?
O8 C28 C26 118.0(8) . . ?
O7 C28 C26 117.7(7) . . ?
C29 O29 Ti7 142.7(10) . . ?
O6 C20 O5 124.5(8) . . ?
O6 C20 C27 118.1(8) . . ?
O5 C20 C27 117.4(8) . . ?
C20 C27 C26 112.5(8) . . ?
C20 C27 C22 112.1(8) . . ?
C26 C27 C22 109.6(7) . . ?
C20 C27 H27 107.5 . . ?
C26 C27 H27 107.5 . . ?
C22 C27 H27 107.5 . . ?
C25 C26 C28 112.4(7) . . ?
C25 C26 C27 114.0(8) . . ?
C28 C26 C27 113.8(7) . . ?
C25 C26 H26 105.2 . . ?
C28 C26 H26 105.2 . . ?
C27 C26 H26 105.2 . . ?
N5 C44 C42 112.5(8) . . ?
N5 C44 C45 123.7(9) . . ?
C42 C44 C45 123.9(8) . . ?
N6 C42 C44 113.7(8) . . ?
N6 C42 C43 124.2(9) . . ?
C44 C42 C43 122.1(8) . . ?
C24 C25 C26 113.6(8) . . ?
C24 C25 H25A 108.8 . . ?
C26 C25 H25A 108.8 . . ?
C24 C25 H25B 108.8 . . ?
C26 C25 H25B 108.8 . . ?
H25A C25 H25B 107.7 . . ?
N2 C3 C1 114.0(8) . . ?
N2 C3 C4 123.0(9) . . ?
C1 C3 C4 123.0(8) . . ?
N1 C1 C3 114.1(8) . . ?
N1 C1 C2 123.0(9) . . ?
C3 C1 C2 122.9(8) . . ?
C51 O28 Ti7 165.6(14) . . ?
C44 C45 H45A 109.5 . . ?
C44 C45 H45B 109.5 . . ?
H45A C45 H45B 109.5 . . ?
C44 C45 H45C 109.5 . . ?
H45A C45 H45C 109.5 . . ?
H45B C45 H45C 109.5 . . ?
N3 C32 C33 113.7(10) . . ?
N3 C32 C35 120.8(12) . . ?
C33 C32 C35 125.4(11) . . ?
C23 C22 C27 113.8(8) . . ?
C23 C22 H22A 108.8 . . ?
C27 C22 H22A 108.8 . . ?
C23 C22 H22B 108.8 . . ?
C27 C22 H22B 108.8 . . ?
H22A C22 H22B 107.7 . . ?
O3 C5 C6 109.3(10) . . ?
O3 C5 C7 110.1(10) . . ?
C6 C5 C7 111.6(12) . . ?
O3 C5 H5 108.6 . . ?
C6 C5 H5 108.6 . . ?
C7 C5 H5 108.6 . . ?
O9 C11 C13 110.5(10) . . ?
O9 C11 C12 109.3(9) . . ?
C13 C11 C12 112.3(11) . . ?
O9 C11 H11 108.2 . . ?
C13 C11 H11 108.2 . . ?
C12 C11 H11 108.2 . . ?
C32 C35 H35A 109.5 . . ?
C32 C35 H35B 109.5 . . ?
H35A C35 H35B 109.5 . . ?
C32 C35 H35C 109.5 . . ?
H35A C35 H35C 109.5 . . ?
H35B C35 H35C 109.5 . . ?
C3 C4 H4A 109.5 . . ?
C3 C4 H4B 109.5 . . ?
H4A C4 H4B 109.5 . . ?
C3 C4 H4C 109.5 . . ?
H4A C4 H4C 109.5 . . ?
H4B C4 H4C 109.5 . . ?
C1 C2 H2A 109.5 . . ?
C1 C2 H2B 109.5 . . ?
H2A C2 H2B 109.5 . . ?
C1 C2 H2C 109.5 . . ?
H2A C2 H2C 109.5 . . ?
H2B C2 H2C 109.5 . . ?
O27 C17 C18 112.6(18) . . ?
O27 C17 C19 112.9(17) . . ?
C18 C17 C19 114.7(16) . . ?
O27 C17 H17 105.2 . . ?
C18 C17 H17 105.2 . . ?
C19 C17 H17 105.2 . . ?
C42 C43 H43A 109.5 . . ?
C42 C43 H43B 109.5 . . ?
H43A C43 H43B 109.5 . . ?
C42 C43 H43C 109.5 . . ?
H43A C43 H43C 109.5 . . ?
H43B C43 H43C 109.5 . . ?
N4 C33 C32 115.2(11) . . ?
N4 C33 C34 123.1(12) . . ?
C32 C33 C34 121.7(11) . . ?
O4 C8 C9 110.6(14) . . ?
O4 C8 C10 109.6(12) . . ?
C9 C8 C10 115.0(14) . . ?
O4 C8 H8 107.1 . . ?
C9 C8 H8 107.1 . . ?
C10 C8 H8 107.1 . . ?
C11 C12 H12A 109.5 . . ?
C11 C12 H12B 109.5 . . ?
H12A C12 H12B 109.5 . . ?
C11 C12 H12C 109.5 . . ?
H12A C12 H12C 109.5 . . ?
H12B C12 H12C 109.5 . . ?
C24 C23 C22 121.3(9) . . ?
C24 C23 H23 119.3 . . ?
C22 C23 H23 119.3 . . ?
C25 C24 C23 123.2(9) . . ?
C25 C24 H24 118.4 . . ?
C23 C24 H24 118.4 . . ?
O30 C14 C15 116.9(9) . . ?
O30 C14 C16 115.9(10) . . ?
C15 C14 C16 127.1(11) . . ?
O30 C14 H14 91.1 . . ?
C15 C14 H14 91.1 . . ?
C16 C14 H14 91.1 . . ?
C11 C13 H13A 109.5 . . ?
C11 C13 H13B 109.5 . . ?
H13A C13 H13B 109.5 . . ?
C11 C13 H13C 109.5 . . ?
H13A C13 H13C 109.5 . . ?
H13B C13 H13C 109.5 . . ?
C5 C6 H6A 109.5 . . ?
C5 C6 H6B 109.5 . . ?
H6A C6 H6B 109.5 . . ?
C5 C6 H6C 109.5 . . ?
H6A C6 H6C 109.5 . . ?
H6B C6 H6C 109.5 . . ?
O29 C29 C31 111.4(15) . . ?
O29 C29 C30 111.5(15) . . ?
C31 C29 C30 111.3(14) . . ?
O29 C29 H29 107.5 . . ?
C31 C29 H29 107.5 . . ?
C30 C29 H29 107.5 . . ?
C5 C7 H7A 109.5 . . ?
C5 C7 H7B 109.5 . . ?
H7A C7 H7B 109.5 . . ?
C5 C7 H7C 109.5 . . ?
H7A C7 H7C 109.5 . . ?
H7B C7 H7C 109.5 . . ?
C33 C34 H34A 109.5 . . ?
C33 C34 H34B 109.5 . . ?
H34A C34 H34B 109.5 . . ?
C33 C34 H34C 109.5 . . ?
H34A C34 H34C 109.5 . . ?
H34B C34 H34C 109.5 . . ?
C14 C16 H16A 109.5 . . ?
C14 C16 H16B 109.5 . . ?
H16A C16 H16B 109.5 . . ?
C14 C16 H16C 109.5 . . ?
H16A C16 H16C 109.5 . . ?
H16B C16 H16C 109.5 . . ?
C55 C53 C54 116.4(10) . . ?
C55 C53 O25 118.2(10) . . ?
C54 C53 O25 115.8(10) . . ?
C55 C53 H53 100.4 . . ?
C54 C53 H53 100.4 . . ?
O25 C53 H53 100.4 . . ?
C8 C9 H9A 109.5 . . ?
C8 C9 H9B 109.5 . . ?
H9A C9 H9B 109.5 . . ?
C8 C9 H9C 109.5 . . ?
H9A C9 H9C 109.5 . . ?
H9B C9 H9C 109.5 . . ?
O11 C39 C41 111.8(13) . . ?
O11 C39 C40 105.2(13) . . ?
C41 C39 C40 109.0(15) . . ?
O11 C39 H39 110.2 . . ?
C41 C39 H39 110.2 . . ?
C40 C39 H39 110.2 . . ?
C8 C10 H10A 109.5 . . ?
C8 C10 H10B 109.5 . . ?
H10A C10 H10B 109.5 . . ?
C8 C10 H10C 109.5 . . ?
H10A C10 H10C 109.5 . . ?
H10B C10 H10C 109.5 . . ?
C14 C15 H15A 109.5 . . ?
C14 C15 H15B 109.5 . . ?
H15A C15 H15B 109.5 . . ?
C14 C15 H15C 109.5 . . ?
H15A C15 H15C 109.5 . . ?
H15B C15 H15C 109.5 . . ?
C53 C54 H54A 109.5 . . ?
C53 C54 H54B 109.5 . . ?
H54A C54 H54B 109.5 . . ?
C53 C54 H54C 109.5 . . ?
H54A C54 H54C 109.5 . . ?
H54B C54 H54C 109.5 . . ?
C29 C31 H31A 109.5 . . ?
C29 C31 H31B 109.5 . . ?
H31A C31 H31B 109.5 . . ?
C29 C31 H31C 109.5 . . ?
H31A C31 H31C 109.5 . . ?
H31B C31 H31C 109.5 . . ?
O15 C36 C37 114(2) . . ?
O15 C36 C38 109.1(19) . . ?
C37 C36 C38 126(2) . . ?
O15 C36 H36 100.7 . . ?
C37 C36 H36 100.7 . . ?
C38 C36 H36 100.7 . . ?
O24 C46 C47 106.0(14) . . ?
O24 C46 C48 113.3(15) . . ?
C47 C46 C48 107.5(16) . . ?
O24 C46 H46 110.0 . . ?
C47 C46 H46 110.0 . . ?
C48 C46 H46 110.0 . . ?
C17 C18 H18A 109.5 . . ?
C17 C18 H18B 109.5 . . ?
H18A C18 H18B 109.5 . . ?
C17 C18 H18C 109.5 . . ?
H18A C18 H18C 109.5 . . ?
H18B C18 H18C 109.5 . . ?
C53 C55 H55A 109.5 . . ?
C53 C55 H55B 109.5 . . ?
H55A C55 H55B 109.5 . . ?
C53 C55 H55C 109.5 . . ?
H55A C55 H55C 109.5 . . ?
H55B C55 H55C 109.5 . . ?
C17 C19 H19A 109.5 . . ?
C17 C19 H19B 109.5 . . ?
H19A C19 H19B 109.5 . . ?
C17 C19 H19C 109.5 . . ?
H19A C19 H19C 109.5 . . ?
H19B C19 H19C 109.5 . . ?
C29 C30 H30A 109.5 . . ?
C29 C30 H30B 109.5 . . ?
H30A C30 H30B 109.5 . . ?
C29 C30 H30C 109.5 . . ?
H30A C30 H30C 109.5 . . ?
H30B C30 H30C 109.5 . . ?
C36 C38 H38A 109.5 . . ?
C36 C38 H38B 109.5 . . ?
H38A C38 H38B 109.5 . . ?
C36 C38 H38C 109.5 . . ?
H38A C38 H38C 109.5 . . ?
H38B C38 H38C 109.5 . . ?
O21 C56 C57 113.5(14) . . ?
O21 C56 C58 117.3(15) . . ?
C57 C56 C58 122.8(17) . . ?
O21 C56 H56 98.5 . . ?
C57 C56 H56 98.5 . . ?
C58 C56 H56 98.5 . . ?
O28 C51 C52 109(2) . . ?
O28 C51 C50 105(2) . . ?
C52 C51 C50 103(2) . . ?
O28 C51 H51 113.0 . . ?
C52 C51 H51 113.0 . . ?
C50 C51 H51 113.0 . . ?
C46 C48 H48A 109.5 . . ?
C46 C48 H48B 109.5 . . ?
H48A C48 H48B 109.5 . . ?
C46 C48 H48C 109.5 . . ?
H48A C48 H48C 109.5 . . ?
H48B C48 H48C 109.5 . . ?
C39 C41 H41A 109.5 . . ?
C39 C41 H41B 109.5 . . ?
H41A C41 H41B 109.5 . . ?
C39 C41 H41C 109.5 . . ?
H41A C41 H41C 109.5 . . ?
H41B C41 H41C 109.5 . . ?
C36 C37 H37A 109.5 . . ?
C36 C37 H37B 109.5 . . ?
H37A C37 H37B 109.5 . . ?
C36 C37 H37C 109.5 . . ?
H37A C37 H37C 109.5 . . ?
H37B C37 H37C 109.5 . . ?
C39 C40 H40A 109.5 . . ?
C39 C40 H40B 109.5 . . ?
H40A C40 H40B 109.5 . . ?
C39 C40 H40C 109.5 . . ?
H40A C40 H40C 109.5 . . ?
H40B C40 H40C 109.5 . . ?
C56 C58 H58A 109.5 . . ?
C56 C58 H58B 109.5 . . ?
H58A C58 H58B 109.5 . . ?
C56 C58 H58C 109.5 . . ?
H58A C58 H58C 109.5 . . ?
H58B C58 H58C 109.5 . . ?
C51 C50 H50A 109.5 . . ?
C51 C50 H50B 109.5 . . ?
H50A C50 H50B 109.5 . . ?
C51 C50 H50C 109.5 . . ?
H50A C50 H50C 109.5 . . ?
H50B C50 H50C 109.5 . . ?
C56 C57 H57A 109.5 . . ?
C56 C57 H57B 109.5 . . ?
H57A C57 H57B 109.5 . . ?
C56 C57 H57C 109.5 . . ?
H57A C57 H57C 109.5 . . ?
H57B C57 H57C 109.5 . . ?
C51 C52 H52A 109.5 . . ?
C51 C52 H52B 109.5 . . ?
H52A C52 H52B 109.5 . . ?
C51 C52 H52C 109.5 . . ?
H52A C52 H52C 109.5 . . ?
H52B C52 H52C 109.5 . . ?
C46 C47 H47A 109.5 . . ?
C46 C47 H47B 109.5 . . ?
H47A C47 H47B 109.5 . . ?
C46 C47 H47C 109.5 . . ?
H47A C47 H47C 109.5 . . ?
H47B C47 H47C 109.5 . . ?

loop_
_geom_bond_atom_site_label_1
_geom_bond_atom_site_label_2
_geom_bond_distance
_geom_bond_site_symmetry_2
_geom_bond_publ_flag
Ti2 O30 1.755(6) . ?
Ti2 O10 1.938(5) . ?
Ti2 O13 2.030(5) . ?
Ti2 O6 2.049(5) . ?
Ti2 O12 2.114(5) . ?
Ti2 N2 2.249(7) . ?
Ti2 N1 2.300(7) . ?
Ti2 Ti5 3.1017(19) . ?
Ti2 Ti4 3.112(2) . ?
Ti5 O22 1.874(6) . ?
Ti5 O12 1.872(5) . ?
Ti5 O13 1.895(5) . ?
Ti5 O20 1.923(5) . ?
Ti5 N5 2.140(7) . ?
Ti5 N6 2.160(7) . ?
Ti5 Ti8 3.096(2) . ?
Ti5 Ti9 3.380(2) . ?
Ti5 Ti3 3.3845(19) . ?
Ti3 O26 1.759(6) . ?
Ti3 O27 1.802(6) . ?
Ti3 O2 1.940(6) . ?
Ti3 O13 1.956(5) . ?
Ti3 O17 2.000(6) . ?
Ti3 Ti6 3.341(2) . ?
Ti8 O21 1.771(7) . ?
Ti8 O23 1.979(6) . ?
Ti8 O20 2.002(6) . ?
Ti8 O7 2.050(6) . ?
Ti8 O22 2.061(5) . ?
Ti8 N4 2.253(8) . ?
Ti8 N3 2.277(8) . ?
Ti8 Ti6 3.130(2) . ?
Ti4 O11 1.761(7) . ?
Ti4 O14 1.846(7) . ?
Ti4 O10 1.911(5) . ?
Ti4 O12 1.919(5) . ?
Ti4 O9 1.977(6) . ?
Ti4 Ti1 3.115(2) . ?
Ti4 Ti9 3.370(2) . ?
Ti6 O24 1.768(6) . ?
Ti6 O26 1.874(6) . ?
Ti6 O22 1.934(6) . ?
Ti6 O23 1.979(6) . ?
Ti6 O25 2.026(7) . ?
Ti6 O8 2.181(6) . ?
Ti6 Ti7 3.081(2) . ?
Ti1 O4 1.797(6) . ?
Ti1 O3 1.799(6) . ?
Ti1 O1 1.947(6) . ?
Ti1 O10 1.971(5) . ?
Ti1 O9 2.023(6) . ?
Ti1 O5 2.209(6) . ?
Ti9 O14 1.760(7) . ?
Ti9 O15 1.790(7) . ?
Ti9 O18 1.935(7) . ?
Ti9 O20 1.945(6) . ?
Ti9 O16 1.982(6) . ?
Ti7 O28 1.760(9) . ?
Ti7 O29 1.795(8) . ?
Ti7 O23 1.872(6) . ?
Ti7 O19 1.949(8) . ?
Ti7 O25 2.013(7) . ?
O6 C20 1.259(10) . ?
O7 C28 1.263(10) . ?
O8 C28 1.254(10) . ?
O9 C11 1.441(11) . ?
O5 C20 1.270(11) . ?
O30 C14 1.372(11) . ?
O2 N2 1.360(9) . ?
O17 N5 1.350(9) . ?
O27 C17 1.381(17) . ?
O25 C53 1.408(13) . ?
O16 N6 1.353(9) . ?
O4 C8 1.394(14) . ?
O1 N1 1.344(9) . ?
O21 C56 1.330(17) . ?
N2 C3 1.282(11) . ?
O3 C5 1.415(13) . ?
O11 C39 1.391(15) . ?
N5 C44 1.289(11) . ?
O24 C46 1.362(16) . ?
O15 C36 1.37(2) . ?
N6 C42 1.264(11) . ?
N1 C1 1.279(11) . ?
N4 C33 1.264(14) . ?
N4 O18 1.359(10) . ?
O19 N3 1.342(11) . ?
N3 C32 1.297(14) . ?
C28 C26 1.528(12) . ?
O29 C29 1.388(17) . ?
C20 C27 1.516(13) . ?
C27 C26 1.522(13) . ?
C27 C22 1.533(12) . ?
C27 H27 0.9800 . ?
C26 C25 1.516(13) . ?
C26 H26 0.9800 . ?
C44 C42 1.471(14) . ?
C44 C45 1.484(12) . ?
C42 C43 1.499(13) . ?
C25 C24 1.426(12) . ?
C25 H25A 0.9700 . ?
C25 H25B 0.9700 . ?
C3 C1 1.462(13) . ?
C3 C4 1.476(13) . ?
C1 C2 1.495(13) . ?
O28 C51 1.38(3) . ?
C45 H45A 0.9600 . ?
C45 H45B 0.9600 . ?
C45 H45C 0.9600 . ?
C32 C33 1.442(18) . ?
C32 C35 1.516(15) . ?
C22 C23 1.456(13) . ?
C22 H22A 0.9700 . ?
C22 H22B 0.9700 . ?
C5 C6 1.490(18) . ?
C5 C7 1.486(18) . ?
C5 H5 0.9800 . ?
C11 C13 1.510(17) . ?
C11 C12 1.542(18) . ?
C11 H11 0.9800 . ?
C35 H35A 0.9600 . ?
C35 H35B 0.9600 . ?
C35 H35C 0.9600 . ?
C4 H4A 0.9600 . ?
C4 H4B 0.9600 . ?
C4 H4C 0.9600 . ?
C2 H2A 0.9600 . ?
C2 H2B 0.9600 . ?
C2 H2C 0.9600 . ?
C17 C18 1.43(3) . ?
C17 C19 1.44(2) . ?
C17 H17 0.9800 . ?
C43 H43A 0.9600 . ?
C43 H43B 0.9600 . ?
C43 H43C 0.9600 . ?
C33 C34 1.510(16) . ?
C8 C9 1.45(2) . ?
C8 C10 1.50(2) . ?
C8 H8 0.9800 . ?
C12 H12A 0.9600 . ?
C12 H12B 0.9600 . ?
C12 H12C 0.9600 . ?
C23 C24 1.445(8) . ?
C23 H23 0.9300 . ?
C24 H24 0.9300 . ?
C14 C15 1.407(13) . ?
C14 C16 1.420(13) . ?
C14 H14 0.9800 . ?
C13 H13A 0.9600 . ?
C13 H13B 0.9600 . ?
C13 H13C 0.9600 . ?
C6 H6A 0.9600 . ?
C6 H6B 0.9600 . ?
C6 H6C 0.9600 . ?
C29 C31 1.46(2) . ?
C29 C30 1.47(2) . ?
C29 H29 0.9800 . ?
C7 H7A 0.9600 . ?
C7 H7B 0.9600 . ?
C7 H7C 0.9600 . ?
C34 H34A 0.9600 . ?
C34 H34B 0.9600 . ?
C34 H34C 0.9600 . ?
C16 H16A 0.9600 . ?
C16 H16B 0.9600 . ?
C16 H16C 0.9600 . ?
C53 C55 1.387(15) . ?
C53 C54 1.413(15) . ?
C53 H53 0.9800 . ?
C9 H9A 0.9600 . ?
C9 H9B 0.9600 . ?
C9 H9C 0.9600 . ?
C39 C41 1.46(2) . ?
C39 C40 1.480(9) . ?
C39 H39 0.9800 . ?
C10 H10A 0.9600 . ?
C10 H10B 0.9600 . ?
C10 H10C 0.9600 . ?
C15 H15A 0.9600 . ?
C15 H15B 0.9600 . ?
C15 H15C 0.9600 . ?
C54 H54A 0.9600 . ?
C54 H54B 0.9600 . ?
C54 H54C 0.9600 . ?
C31 H31A 0.9600 . ?
C31 H31B 0.9600 . ?
C31 H31C 0.9600 . ?
C36 C37 1.44(3) . ?
C36 C38 1.476(10) . ?
C36 H36 0.9800 . ?
C46 C47 1.45(2) . ?
C46 C48 1.44(2) . ?
C46 H46 0.9800 . ?
C18 H18A 0.9600 . ?
C18 H18B 0.9600 . ?
C18 H18C 0.9600 . ?
C55 H55A 0.9600 . ?
C55 H55B 0.9600 . ?
C55 H55C 0.9600 . ?
C19 H19A 0.9600 . ?
C19 H19B 0.9600 . ?
C19 H19C 0.9600 . ?
C30 H30A 0.9600 . ?
C30 H30B 0.9600 . ?
C30 H30C 0.9600 . ?
C38 H38A 0.9600 . ?
C38 H38B 0.9600 . ?
C38 H38C 0.9600 . ?
C56 C57 1.478(9) . ?
C56 C58 1.486(10) . ?
C56 H56 0.9800 . ?
C51 C52 1.478(10) . ?
C51 C50 1.493(10) . ?
C51 H51 0.9800 . ?
C48 H48A 0.9600 . ?
C48 H48B 0.9600 . ?
C48 H48C 0.9600 . ?
C41 H41A 0.9600 . ?
C41 H41B 0.9600 . ?
C41 H41C 0.9600 . ?
C37 H37A 0.9600 . ?
C37 H37B 0.9600 . ?
C37 H37C 0.9600 . ?
C40 H40A 0.9600 . ?
C40 H40B 0.9600 . ?
C40 H40C 0.9600 . ?
C58 H58A 0.9600 . ?
C58 H58B 0.9600 . ?
C58 H58C 0.9600 . ?
C50 H50A 0.9600 . ?
C50 H50B 0.9600 . ?
C50 H50C 0.9600 . ?
C57 H57A 0.9600 . ?
C57 H57B 0.9600 . ?
C57 H57C 0.9600 . ?
C52 H52A 0.9600 . ?
C52 H52B 0.9600 . ?
C52 H52C 0.9600 . ?
C47 H47A 0.9600 . ?
C47 H47B 0.9600 . ?
C47 H47C 0.9600 . ?
